data_7046167
loop_
_publ_author_name
'Parish, James D.'
'Snook, Michael W.'
'Johnson, Andrew L.'
'Kociok-K\"ohn, Gabriele'

_publ_section_title
;
 Synthesis, characterisation and thermal properties of Sn(ii) pyrrolide
 complexes.
;
_journal_issue 23
_journal_name_full 'Dalton transactions (Cambridge, England : 2003)'
_journal_page_first 7721
_journal_page_last 7729
_journal_paper_doi 10.1039/c8dt00490k
_journal_volume 47
_journal_year 2018
_chemical_formula_moiety 'C18 H26 N4 Sn'
_chemical_formula_sum 'C18 H26 N4 Sn'
_chemical_formula_weight 417.12
_chemical_properties_physical Air-sensitive,Moisture-sensitive,Oxygen-sensitive
_space_group_crystal_system monoclinic
_space_group_IT_number 14
_space_group_name_Hall '-P 2yn'
_space_group_name_H-M_alt 'P 1 21/n 1'
_symmetry_space_group_name_Hall '-P 2yn'
_symmetry_space_group_name_H-M 'P 1 21/n 1'
_atom_sites_solution_hydrogens geom
_atom_sites_solution_primary iterative
_audit_creation_method SHELXL-2018/1
_audit_update_record
;
2018-01-30 deposited with the CCDC.
2018-04-30 downloaded from the CCDC.
;
_cell_angle_alpha 90
_cell_angle_beta 95.487(2)
_cell_angle_gamma 90
_cell_formula_units_Z 4
_cell_length_a 12.1057(3)
_cell_length_b 9.7711(2)
_cell_length_c 16.0995(4)
_cell_measurement_reflns_used 6229
_cell_measurement_temperature 150(2)
_cell_measurement_theta_max 72.8460
_cell_measurement_theta_min 4.3950
_cell_volume 1895.62(8)
_computing_cell_refinement 'CrysAlisPro 1.171.38.43 (Rigaku OD, 2015)'
_computing_data_collection 'CrysAlisPro 1.171.38.43 (Rigaku OD, 2015)'
_computing_data_reduction 'CrysAlisPro 1.171.38.43 (Rigaku OD, 2015)'
_computing_molecular_graphics 'Olex2 (Dolomanov et al., 2009)'
_computing_publication_material 'Olex2 (Dolomanov et al., 2009)'
_computing_structure_refinement 'SHELXL-2018/1 (Sheldrick, 2018)'
_computing_structure_solution 'olex2.solve (Bourhis et al., 2015)'
_diffrn_ambient_environment N~2~
_diffrn_ambient_temperature 150.00(10)
_diffrn_detector 'CCD plate'
_diffrn_detector_area_resol_mean 8.1150
_diffrn_detector_type EosS2
_diffrn_measured_fraction_theta_full 1.000
_diffrn_measured_fraction_theta_max 0.989
_diffrn_measurement_device 'four-circle diffractometer'
_diffrn_measurement_device_type 'SuperNova, Dual, Cu at zero, EosS2'
_diffrn_measurement_method '\w scans'
_diffrn_radiation_monochromator mirror
_diffrn_radiation_probe x-ray
_diffrn_radiation_type 'Cu K\a'
_diffrn_radiation_wavelength 1.54184
_diffrn_reflns_av_R_equivalents 0.0598
_diffrn_reflns_av_unetI/netI 0.0460
_diffrn_reflns_Laue_measured_fraction_full 1.000
_diffrn_reflns_Laue_measured_fraction_max 0.989
_diffrn_reflns_limit_h_max 14
_diffrn_reflns_limit_h_min -15
_diffrn_reflns_limit_k_max 11
_diffrn_reflns_limit_k_min -7
_diffrn_reflns_limit_l_max 18
_diffrn_reflns_limit_l_min -19
_diffrn_reflns_number 12882
_diffrn_reflns_point_group_measured_fraction_full 1.000
_diffrn_reflns_point_group_measured_fraction_max 0.989
_diffrn_reflns_theta_full 67.684
_diffrn_reflns_theta_max 73.438
_diffrn_reflns_theta_min 4.375
_diffrn_source 'micro-focus sealed X-ray tube'
_diffrn_source_type 'SuperNova (Cu) X-ray Source'
_exptl_absorpt_coefficient_mu 10.746
_exptl_absorpt_correction_T_max 1.00000
_exptl_absorpt_correction_T_min 0.17713
_exptl_absorpt_correction_type multi-scan
_exptl_absorpt_process_details
;
CrysAlisPro 1.171.38.43 (Rigaku Oxford Diffraction, 2015)
Empirical absorption correction using spherical harmonics,
 implemented in SCALE3 ABSPACK scaling algorithm.
;
_exptl_crystal_colour colourless
_exptl_crystal_density_diffrn 1.462
_exptl_crystal_description plate
_exptl_crystal_F_000 848
_exptl_crystal_size_max 0.389
_exptl_crystal_size_mid 0.251
_exptl_crystal_size_min 0.037
_refine_diff_density_max 1.728
_refine_diff_density_min -0.965
_refine_diff_density_rms 0.122
_refine_ls_extinction_method none
_refine_ls_goodness_of_fit_ref 1.090
_refine_ls_hydrogen_treatment constr
_refine_ls_matrix_type full
_refine_ls_number_parameters 340
_refine_ls_number_reflns 3772
_refine_ls_number_restraints 71
_refine_ls_restrained_S_all 1.084
_refine_ls_R_factor_all 0.0536
_refine_ls_R_factor_gt 0.0495
_refine_ls_shift/su_max 0.000
_refine_ls_shift/su_mean 0.000
_refine_ls_structure_factor_coef Fsqd
_refine_ls_weighting_details 'w=1/[\s^2^(Fo^2^)+(0.0912P)^2^+1.0821P] where P=(Fo^2^+2Fc^2^)/3'
_refine_ls_weighting_scheme calc
_refine_ls_wR_factor_gt 0.1407
_refine_ls_wR_factor_ref 0.1453
_reflns_Friedel_coverage 0.000
_reflns_number_gt 3460
_reflns_number_total 3772
_reflns_threshold_expression 'I > 2\s(I)'
_cod_data_source_file c8dt00490k2.cif
_cod_data_source_block s16alj19
_cod_depositor_comments 'Adding full bibliography for 7046166--7046171.cif.'
_cod_database_code 7046167
_shelx_shelxl_version_number 2018/1
_shelx_space_group_comment
;
The symmetry employed for this shelxl refinement is uniquely defined
by the following loop, which should always be used as a source of
symmetry information in preference to the above space-group names.
They are only intended as comments.
;
_shelx_estimated_absorpt_t_min 0.103
_shelx_estimated_absorpt_t_max 0.692
_oxdiff_exptl_absorpt_empirical_full_min 0.429
_oxdiff_exptl_absorpt_empirical_full_max 5.278
_oxdiff_exptl_absorpt_empirical_details
;
Empirical correction (ABSPACK) includes:
- Absorption correction using spherical harmonics
- Frame scaling
;
_olex2_refinement_description
;
1. Fixed Uiso
 At 1.2 times of:
  All C(H) groups
 At 1.5 times of:
  All C(H,H,H) groups
2. Restrained distances
 N4A-C26A \\sim N2-C6 \\sim N4-C26 \\sim N2A-C9A
 with sigma of 0.005
 Sn1-N4A \\sim Sn1-N2 \\sim Sn1-N4 \\sim Sn1-N2A
 with sigma of 0.005
 N3-C21 \\sim N3-C24A \\sim N3-C24 \\sim N3-C21A \\sim N1-C1 \\sim N1-C4A \\sim
N1-C1A \\sim N1-C4
 with sigma of 0.005
 C23A-C21A \\sim C24A-C22A
 with sigma of 0.005
 C2A-C1A \\sim C4-C3 \\sim C4A-C3A \\sim C2-C1 \\sim C22A-C21A \\sim C24-C23
\\sim C24A-C23A \\sim C22-C21
 with sigma of 0.005
 C3-C2 \\sim C3A-C2A
 with sigma of 0.005
 C4-C3 \\sim C2A-C1A \\sim C2-C1 \\sim C4A-C3A
 with sigma of 0.005
 C2A-C4A \\sim C1A-C3A
 with sigma of 0.02
3. Uiso/Uaniso restraints and constraints
Uanis(C4) = Uanis(C1A)
Uanis(C4A) = Uanis(C1)
Uanis(C24A) = Uanis(C21)
Uanis(C21A) = Uanis(C24)
Uanis(C9A) = Uanis(C26)
Uanis(C26) = Uanis(C26A)
Uanis(C3A) = Uanis(C2)
Uanis(C2A) = Uanis(C3)
Uanis(C22A) = Uanis(C23)
Uanis(C22) = Uanis(C23A)
4. Others
 Fixed Sof: N4A(0.33) C21A(0.33) H21A(0.33) C22A(0.33) H22A(0.33) C23A(0.33)
 H23A(0.33) C24A(0.33) C25A(0.33) H25A(0.33) C26A(0.33) C27A(0.33) H27A(0.33)
 H27B(0.33) H27C(0.33) C28A(0.33) H28A(0.33) H28B(0.33) H28C(0.33) C29A(0.33)
 H29A(0.33) H29B(0.33) H29C(0.33) N4(0.67) N2(0.67) N2A(0.33) C24(0.67)
 C3A(0.33) H3A(0.33) C7A(0.33) H7AA(0.33) H7AB(0.33) H7AC(0.33) C28(0.67)
 H28D(0.67) H28E(0.67) H28F(0.67) C26(0.67) C1(0.67) H1(0.67) C1A(0.33)
 H1A(0.33) C2(0.67) H2(0.67) C5A(0.33) H5A(0.33) C3(0.67) H3(0.67) C9A(0.33)
 C4(0.67) C25(0.67) H25(0.67) C5(0.67) H5(0.67) C27(0.67) H27D(0.67) H27E(0.67)
 H27F(0.67) C6(0.67) C29(0.67) H29D(0.67) H29E(0.67) H29F(0.67) C7(0.67)
 H7A(0.67) H7B(0.67) H7C(0.67) C2A(0.33) H2A(0.33) C8(0.67) H8A(0.67) H8B(0.67)
 H8C(0.67) C4A(0.33) C9(0.67) H9A(0.67) H9B(0.67) H9C(0.67) C6A(0.33)
 H6AA(0.33) H6AB(0.33) H6AC(0.33) C21(0.67) H21(0.67) C8A(0.33) H8AA(0.33)
 H8AB(0.33) H8AC(0.33) C22(0.67) H22(0.67) C23(0.67) H23(0.67)
5.a Aromatic/amide H refined with riding coordinates:
 C21A(H21A), C22A(H22A), C23A(H23A), C25A(H25A), C3A(H3A), C1(H1), C1A(H1A),
 C2(H2), C5A(H5A), C3(H3), C25(H25), C5(H5), C2A(H2A), C21(H21), C22(H22),
 C23(H23)
5.b Idealised Me refined as rotating group:
 C27A(H27A,H27B,H27C), C28A(H28A,H28B,H28C), C29A(H29A,H29B,H29C), C7A(H7AA,
 H7AB,H7AC), C28(H28D,H28E,H28F), C27(H27D,H27E,H27F), C29(H29D,H29E,H29F),
 C7(H7A,H7B,H7C), C8(H8A,H8B,H8C), C9(H9A,H9B,H9C), C6A(H6AA,H6AB,H6AC),
 C8A(H8AA,H8AB,H8AC)
;

loop_
_space_group_symop_operation_xyz
'x, y, z'
'-x+1/2, y+1/2, -z+1/2'
'-x, -y, -z'
'x-1/2, -y-1/2, z-1/2'

loop_
_atom_site_label
_atom_site_type_symbol
_atom_site_fract_x
_atom_site_fract_y
_atom_site_fract_z
_atom_site_U_iso_or_equiv
_atom_site_adp_type
_atom_site_occupancy
_atom_site_site_symmetry_order
_atom_site_calc_flag
_atom_site_refinement_flags_posn
_atom_site_refinement_flags_adp
_atom_site_refinement_flags_occupancy
_atom_site_disorder_assembly
_atom_site_disorder_group
Sn1 Sn 0.94815(2) 0.28963(3) 0.14178(2) 0.04144(16) Uani 1 1 d D . . . .
N1 N 0.9835(3) 0.3248(4) 0.2757(2) 0.0441(9) Uani 1 1 d D . . . .
N3 N 1.0017(3) 0.4973(4) 0.1211(2) 0.0462(9) Uani 1 1 d D . . . .
N2 N 0.7833(4) 0.3845(6) 0.1995(4) 0.0465(13) Uani 0.67 1 d D . P A 1
N4 N 1.1483(4) 0.2793(6) 0.1333(4) 0.0428(13) Uani 0.67 1 d D . P A 1
C1 C 1.079(2) 0.292(7) 0.3233(16) 0.053(2) Uani 0.67 1 d D . P A 1
H1 H 1.145972 0.260045 0.304781 0.064 Uiso 0.67 1 calc R U P A 1
C2 C 1.0558(18) 0.317(3) 0.4055(16) 0.069(4) Uani 0.67 1 d D . P A 1
H2 H 1.105547 0.301142 0.453902 0.083 Uiso 0.67 1 calc R U P A 1
C3 C 0.950(2) 0.367(2) 0.4049(11) 0.064(3) Uani 0.67 1 d D . P A 1
H3 H 0.912834 0.388649 0.452562 0.076 Uiso 0.67 1 calc R U P A 1
C4 C 0.9065(14) 0.3798(19) 0.3217(9) 0.045(3) Uani 0.67 1 d D . P A 1
C5 C 0.7983(7) 0.3988(8) 0.2801(5) 0.0499(17) Uani 0.67 1 d . . P A 1
H5 H 0.737764 0.421675 0.310870 0.060 Uiso 0.67 1 calc R U P A 1
C6 C 0.6680(8) 0.398(3) 0.1535(18) 0.052(3) Uani 0.67 1 d D . P A 1
C7 C 0.6346(12) 0.2412(12) 0.1387(8) 0.053(3) Uani 0.67 1 d . . P A 1
H7A H 0.696983 0.191442 0.118463 0.079 Uiso 0.67 1 calc R U P A 1
H7B H 0.570035 0.235251 0.097278 0.079 Uiso 0.67 1 calc R U P A 1
H7C H 0.616291 0.200802 0.191406 0.079 Uiso 0.67 1 calc R U P A 1
C8 C 0.6086(17) 0.479(2) 0.2137(17) 0.094(6) Uani 0.67 1 d . . P A 1
H8A H 0.625305 0.442222 0.270027 0.141 Uiso 0.67 1 calc R U P A 1
H8B H 0.528471 0.474650 0.197947 0.141 Uiso 0.67 1 calc R U P A 1
H8C H 0.633019 0.574954 0.212633 0.141 Uiso 0.67 1 calc R U P A 1
C9 C 0.6770(9) 0.4669(12) 0.0746(6) 0.073(3) Uani 0.67 1 d . . P A 1
H9A H 0.692371 0.564245 0.084883 0.109 Uiso 0.67 1 calc R U P A 1
H9B H 0.607135 0.457079 0.039001 0.109 Uiso 0.67 1 calc R U P A 1
H9C H 0.737535 0.426175 0.046704 0.109 Uiso 0.67 1 calc R U P A 1
C21 C 0.9474(15) 0.6186(11) 0.117(4) 0.0482(16) Uani 0.67 1 d D . P A 1
H21 H 0.872158 0.634439 0.126379 0.058 Uiso 0.67 1 calc R U P A 1
C22 C 1.0251(8) 0.7158(10) 0.0965(8) 0.054(3) Uani 0.67 1 d D . P A 1
H22 H 1.011761 0.810901 0.088490 0.065 Uiso 0.67 1 calc R U P A 1
C23 C 1.1236(8) 0.6501(9) 0.0900(7) 0.059(3) Uani 0.67 1 d D . P A 1
H23 H 1.190835 0.692264 0.077745 0.071 Uiso 0.67 1 calc R U P A 1
C24 C 1.1088(5) 0.5105(9) 0.1043(9) 0.053(2) Uani 0.67 1 d D . P A 1
C25 C 1.1787(6) 0.3962(9) 0.1089(5) 0.0488(17) Uani 0.67 1 d . . P A 1
H25 H 1.251853 0.406130 0.093000 0.059 Uiso 0.67 1 calc R U P A 1
C26 C 1.224(3) 0.155(3) 0.1358(17) 0.048(3) Uani 0.67 1 d D . P A 1
C27 C 1.1988(10) 0.0983(12) 0.0410(6) 0.074(3) Uani 0.67 1 d . . P A 1
H27D H 1.118468 0.094935 0.026056 0.111 Uiso 0.67 1 calc R U P A 1
H27E H 1.230052 0.006261 0.037095 0.111 Uiso 0.67 1 calc R U P A 1
H27F H 1.232879 0.159726 0.002640 0.111 Uiso 0.67 1 calc R U P A 1
C28 C 1.3368(13) 0.1908(14) 0.1576(14) 0.090(6) Uani 0.67 1 d . . P A 1
H28D H 1.360547 0.256317 0.116833 0.135 Uiso 0.67 1 calc R U P A 1
H28E H 1.383111 0.108497 0.157787 0.135 Uiso 0.67 1 calc R U P A 1
H28F H 1.344460 0.232343 0.213269 0.135 Uiso 0.67 1 calc R U P A 1
C29 C 1.1771(7) 0.0500(9) 0.1894(6) 0.060(2) Uani 0.67 1 d . . P A 1
H29D H 1.185615 0.080842 0.247598 0.090 Uiso 0.67 1 calc R U P A 1
H29E H 1.216754 -0.036673 0.184639 0.090 Uiso 0.67 1 calc R U P A 1
H29F H 1.098208 0.036753 0.171422 0.090 Uiso 0.67 1 calc R U P A 1
N2A N 1.1434(5) 0.2384(13) 0.1871(8) 0.043(3) Uani 0.33 1 d D . P A 2
N4A N 0.7918(7) 0.4486(11) 0.1483(8) 0.046(3) Uani 0.33 1 d D . P A 2
C1A C 0.914(3) 0.357(5) 0.334(2) 0.045(3) Uani 0.33 1 d D . P A 2
H1A H 0.835492 0.360394 0.321084 0.054 Uiso 0.33 1 calc R U P A 2
C2A C 0.965(5) 0.386(6) 0.413(3) 0.064(3) Uani 0.33 1 d D . P A 2
H2A H 0.933378 0.429027 0.458462 0.076 Uiso 0.33 1 calc R U P A 2
C3A C 1.071(4) 0.338(8) 0.411(3) 0.069(4) Uani 0.33 1 d D . P A 2
H3A H 1.127989 0.332686 0.455916 0.083 Uiso 0.33 1 calc R U P A 2
C4A C 1.075(5) 0.297(14) 0.328(3) 0.053(2) Uani 0.33 1 d D . P A 2
C5A C 1.1577(13) 0.2304(15) 0.2672(10) 0.043(3) Uani 0.33 1 d . . P A 2
H5A H 1.220731 0.182169 0.291606 0.051 Uiso 0.33 1 calc R U P A 2
C6A C 1.1793(16) 0.046(2) 0.0983(18) 0.080(7) Uani 0.33 1 d . . P A 2
H6D H 1.181043 -0.018652 0.145104 0.120 Uiso 0.33 1 calc R U P A 2
H6E H 1.227747 0.012353 0.057331 0.120 Uiso 0.33 1 calc R U P A 2
H6F H 1.103149 0.053584 0.071978 0.120 Uiso 0.33 1 calc R U P A 2
C7A C 1.261(2) 0.276(3) 0.0715(15) 0.080(8) Uani 0.33 1 d . . P A 2
H7D H 1.199879 0.324726 0.040037 0.120 Uiso 0.33 1 calc R U P A 2
H7E H 1.307132 0.231439 0.032551 0.120 Uiso 0.33 1 calc R U P A 2
H7F H 1.306417 0.341378 0.106177 0.120 Uiso 0.33 1 calc R U P A 2
C8A C 1.3430(19) 0.135(2) 0.1807(18) 0.060(6) Uani 0.33 1 d . . P A 2
H8D H 1.369407 0.217039 0.211859 0.090 Uiso 0.33 1 calc R U P A 2
H8E H 1.396234 0.110276 0.141130 0.090 Uiso 0.33 1 calc R U P A 2
H8F H 1.335534 0.059573 0.219649 0.090 Uiso 0.33 1 calc R U P A 2
C9A C 1.215(7) 0.169(7) 0.127(4) 0.048(3) Uani 0.33 1 d D . P A 2
C21A C 1.0956(11) 0.5627(17) 0.104(2) 0.053(2) Uani 0.33 1 d D . P A 2
H21A H 1.163589 0.515358 0.100395 0.064 Uiso 0.33 1 calc R U P A 2
C22A C 1.086(2) 0.7039(16) 0.0904(18) 0.059(3) Uani 0.33 1 d D . P A 2
H22A H 1.142018 0.765277 0.075374 0.071 Uiso 0.33 1 calc R U P A 2
C23A C 0.9790(19) 0.7337(16) 0.104(2) 0.054(3) Uani 0.33 1 d D . P A 2
H23A H 0.943917 0.820742 0.102476 0.065 Uiso 0.33 1 calc R U P A 2
C24A C 0.933(3) 0.607(2) 0.121(8) 0.0482(16) Uani 0.33 1 d D . P A 2
C25A C 0.8186(11) 0.5745(13) 0.1346(9) 0.040(3) Uani 0.33 1 d . . P A 2
H25A H 0.764309 0.644840 0.133390 0.048 Uiso 0.33 1 calc R U P A 2
C26A C 0.6742(13) 0.400(7) 0.157(4) 0.048(3) Uani 0.33 1 d D . P A 2
C27A C 0.575(2) 0.451(4) 0.210(3) 0.058(8) Uani 0.33 1 d . . P A 2
H27A H 0.561211 0.381695 0.251832 0.087 Uiso 0.33 1 calc R U P A 2
H27B H 0.507670 0.464635 0.172213 0.087 Uiso 0.33 1 calc R U P A 2
H27C H 0.596273 0.537362 0.238036 0.087 Uiso 0.33 1 calc R U P A 2
C28A C 0.6033(16) 0.452(2) 0.0694(13) 0.067(5) Uani 0.33 1 d . . P A 2
H28A H 0.596829 0.551676 0.069737 0.100 Uiso 0.33 1 calc R U P A 2
H28B H 0.529044 0.410835 0.064961 0.100 Uiso 0.33 1 calc R U P A 2
H28C H 0.642244 0.423106 0.021656 0.100 Uiso 0.33 1 calc R U P A 2
C29A C 0.662(3) 0.267(3) 0.1660(19) 0.068(8) Uani 0.33 1 d . . P A 2
H29A H 0.675093 0.221463 0.113711 0.102 Uiso 0.33 1 calc R U P A 2
H29B H 0.586652 0.247788 0.179765 0.102 Uiso 0.33 1 calc R U P A 2
H29C H 0.715720 0.234175 0.210955 0.102 Uiso 0.33 1 calc R U P A 2

loop_
_atom_site_aniso_label
_atom_site_aniso_U_11
_atom_site_aniso_U_22
_atom_site_aniso_U_33
_atom_site_aniso_U_23
_atom_site_aniso_U_13
_atom_site_aniso_U_12
Sn1 0.0421(2) 0.0397(2) 0.0421(2) -0.00341(11) 0.00248(14) 0.00024(11)
N1 0.053(2) 0.042(2) 0.0370(19) -0.0024(16) 0.0039(16) -0.0060(18)
N3 0.052(2) 0.044(2) 0.042(2) 0.0008(17) 0.0031(17) 0.0046(18)
N2 0.051(3) 0.039(3) 0.049(3) 0.000(3) 0.003(3) -0.012(3)
N4 0.040(3) 0.044(3) 0.045(4) 0.001(3) 0.007(3) -0.004(2)
C1 0.051(3) 0.051(6) 0.059(4) 0.015(4) 0.002(3) -0.005(3)
C2 0.070(8) 0.081(12) 0.051(5) 0.023(6) -0.017(4) -0.039(7)
C3 0.094(8) 0.059(8) 0.039(5) -0.011(4) 0.015(5) -0.041(6)
C4 0.059(4) 0.033(8) 0.044(5) 0.014(4) 0.007(4) -0.003(3)
C5 0.058(4) 0.038(4) 0.056(4) -0.001(3) 0.017(3) -0.005(3)
C6 0.037(4) 0.051(6) 0.068(7) -0.016(5) 0.004(5) 0.000(4)
C7 0.080(8) 0.027(5) 0.053(7) -0.010(4) 0.009(5) -0.008(5)
C8 0.105(16) 0.065(11) 0.121(16) -0.004(10) 0.059(14) 0.014(10)
C9 0.065(6) 0.079(7) 0.072(6) 0.022(5) -0.010(5) 0.000(5)
C21 0.061(5) 0.035(3) 0.047(6) 0.001(5) -0.004(7) -0.004(3)
C22 0.067(8) 0.039(4) 0.054(5) 0.003(3) -0.007(7) -0.007(4)
C23 0.061(6) 0.056(6) 0.059(4) 0.021(5) -0.003(5) -0.015(4)
C24 0.047(3) 0.064(7) 0.048(3) 0.003(6) 0.001(3) 0.002(4)
C25 0.039(3) 0.054(5) 0.054(4) 0.005(3) 0.008(3) -0.007(3)
C26 0.047(7) 0.047(7) 0.052(7) 0.011(5) 0.008(6) 0.012(4)
C27 0.084(7) 0.079(7) 0.059(5) -0.006(5) 0.006(5) 0.017(6)
C28 0.047(6) 0.048(8) 0.174(17) 0.000(8) 0.001(7) 0.013(6)
C29 0.060(5) 0.049(4) 0.075(5) 0.018(4) 0.019(4) 0.008(4)
N2A 0.054(7) 0.040(6) 0.034(6) 0.003(5) 0.008(5) -0.005(5)
N4A 0.050(7) 0.036(6) 0.052(7) 0.000(6) 0.000(5) 0.001(5)
C1A 0.059(4) 0.033(8) 0.044(5) 0.014(4) 0.007(4) -0.003(3)
C2A 0.094(8) 0.059(8) 0.039(5) -0.011(4) 0.015(5) -0.041(6)
C3A 0.070(8) 0.081(12) 0.051(5) 0.023(6) -0.017(4) -0.039(7)
C4A 0.051(3) 0.051(6) 0.059(4) 0.015(4) 0.002(3) -0.005(3)
C5A 0.045(7) 0.037(7) 0.047(8) 0.005(6) 0.009(6) -0.001(6)
C6A 0.053(10) 0.065(13) 0.12(2) -0.033(13) -0.002(11) -0.001(9)
C7A 0.070(13) 0.107(18) 0.070(13) 0.042(12) 0.042(11) 0.043(12)
C8A 0.038(8) 0.038(11) 0.102(18) -0.034(11) -0.010(10) 0.012(10)
C9A 0.047(7) 0.047(7) 0.052(7) 0.011(5) 0.008(6) 0.012(4)
C21A 0.047(3) 0.064(7) 0.048(3) 0.003(6) 0.001(3) 0.002(4)
C22A 0.061(6) 0.056(6) 0.059(4) 0.021(5) -0.003(5) -0.015(4)
C23A 0.067(8) 0.039(4) 0.054(5) 0.003(3) -0.007(7) -0.007(4)
C24A 0.061(5) 0.035(3) 0.047(6) 0.001(5) -0.004(7) -0.004(3)
C25A 0.040(6) 0.025(6) 0.054(8) -0.002(5) -0.005(6) 0.004(5)
C26A 0.047(7) 0.047(7) 0.052(7) 0.011(5) 0.008(6) 0.012(4)
C27A 0.033(10) 0.046(15) 0.094(19) -0.028(13) -0.001(11) -0.001(8)
C28A 0.049(9) 0.058(11) 0.088(14) 0.017(10) -0.028(9) -0.002(8)
C29A 0.10(2) 0.040(13) 0.067(18) -0.025(11) 0.028(15) -0.022(12)

loop_
_atom_type_symbol
_atom_type_description
_atom_type_scat_dispersion_real
_atom_type_scat_dispersion_imag
_atom_type_scat_source
C C 0.0181 0.0091 'International Tables Vol C Tables 4.2.6.8 and 6.1.1.4'
H H 0.0000 0.0000 'International Tables Vol C Tables 4.2.6.8 and 6.1.1.4'
N N 0.0311 0.0180 'International Tables Vol C Tables 4.2.6.8 and 6.1.1.4'
Sn Sn 0.0259 5.4591 'International Tables Vol C Tables 4.2.6.8 and 6.1.1.4'

loop_
_geom_angle_atom_site_label_1
_geom_angle_atom_site_label_2
_geom_angle_atom_site_label_3
_geom_angle
N3 Sn1 N1 88.33(15)
N3 Sn1 N4 73.54(17)
N1 Sn1 N4 87.67(19)
N3 Sn1 N2A 86.7(3)
N1 Sn1 N2A 69.3(3)
N3 Sn1 N4A 70.0(3)
N1 Sn1 N4A 86.4(3)
N2A Sn1 N4A 147.0(4)
N3 Sn1 N2 88.31(17)
N1 Sn1 N2 69.99(18)
N4 Sn1 N2 151.8(2)
C1A N1 C4A 98(4)
C4 N1 C1 111.9(17)
C1A N1 Sn1 130(2)
C4 N1 Sn1 121.4(8)
C4A N1 Sn1 131(3)
C1 N1 Sn1 126.6(14)
C21 N3 C24 112.1(6)
C24A N3 C21A 99.0(13)
C21 N3 Sn1 132.6(5)
C24 N3 Sn1 115.2(4)
C24A N3 Sn1 123.0(9)
C21A N3 Sn1 137.9(8)
C5 N2 C6 120.7(13)
C5 N2 Sn1 112.1(5)
C6 N2 Sn1 125.9(13)
C25 N4 C26 122.4(16)
C25 N4 Sn1 107.3(5)
C26 N4 Sn1 128.9(18)
N1 C1 C2 105.2(15)
N1 C1 H1 127.4
C2 C1 H1 127.4
C3 C2 C1 108.8(11)
C3 C2 H2 125.6
C1 C2 H2 125.6
C2 C3 C4 107.8(10)
C2 C3 H3 126.1
C4 C3 H3 126.1
N1 C4 C3 105.8(13)
N1 C4 C5 116.3(13)
C3 C4 C5 135.0(12)
N2 C5 C4 119.3(7)
N2 C5 H5 120.3
C4 C5 H5 120.3
C9 C6 C8 114(2)
C9 C6 N2 108.9(11)
C8 C6 N2 102(2)
C9 C6 C7 111(2)
C8 C6 C7 118.6(15)
N2 C6 C7 101.5(17)
C6 C7 H7A 109.5
C6 C7 H7B 109.5
H7A C7 H7B 109.5
C6 C7 H7C 109.5
H7A C7 H7C 109.5
H7B C7 H7C 109.5
C6 C8 H8A 109.5
C6 C8 H8B 109.5
H8A C8 H8B 109.5
C6 C8 H8C 109.5
H8A C8 H8C 109.5
H8B C8 H8C 109.5
C6 C9 H9A 109.5
C6 C9 H9B 109.5
H9A C9 H9B 109.5
C6 C9 H9C 109.5
H9A C9 H9C 109.5
H9B C9 H9C 109.5
N3 C21 C22 105.8(8)
N3 C21 H21 127.1
C22 C21 H21 127.1
C23 C22 C21 108.1(8)
C23 C22 H22 126.0
C21 C22 H22 126.0
C22 C23 C24 108.6(7)
C22 C23 H23 125.7
C24 C23 H23 125.7
N3 C24 C23 105.4(7)
N3 C24 C25 119.9(6)
C23 C24 C25 134.5(7)
N4 C25 C24 122.7(6)
N4 C25 H25 118.6
C24 C25 H25 118.6
C28 C26 C29 116(2)
C28 C26 N4 112(3)
C29 C26 N4 107.8(16)
C28 C26 C27 113.8(16)
C29 C26 C27 105(3)
N4 C26 C27 101.0(19)
C26 C27 H27D 109.5
C26 C27 H27E 109.5
H27D C27 H27E 109.5
C26 C27 H27F 109.5
H27D C27 H27F 109.5
H27E C27 H27F 109.5
C26 C28 H28D 109.5
C26 C28 H28E 109.5
H28D C28 H28E 109.5
C26 C28 H28F 109.5
H28D C28 H28F 109.5
H28E C28 H28F 109.5
C26 C29 H29D 109.5
C26 C29 H29E 109.5
H29D C29 H29E 109.5
C26 C29 H29F 109.5
H29D C29 H29F 109.5
H29E C29 H29F 109.5
C5A N2A C9A 126(3)
C5A N2A Sn1 110.1(9)
C9A N2A Sn1 119(4)
C25A N4A C26A 124(2)
C25A N4A Sn1 112.7(8)
C26A N4A Sn1 123(3)
N1 C1A C2A 115(3)
N1 C1A H1A 122.3
C2A C1A H1A 122.3
C3A C2A C1A 104.0(14)
C3A C2A H2A 128.0
C1A C2A H2A 128.0
C2A C3A C4A 103.9(14)
C2A C3A H3A 128.0
C4A C3A H3A 128.0
N1 C4A C3A 116(3)
N1 C4A C5A 102(3)
C3A C4A C5A 141(2)
N2A C5A C4A 123.9(18)
N2A C5A H5A 118.1
C4A C5A H5A 118.1
C9A C6A H6D 109.5
C9A C6A H6E 109.5
H6D C6A H6E 109.5
C9A C6A H6F 109.5
H6D C6A H6F 109.5
H6E C6A H6F 109.5
C9A C7A H7D 109.5
C9A C7A H7E 109.5
H7D C7A H7E 109.5
C9A C7A H7F 109.5
H7D C7A H7F 109.5
H7E C7A H7F 109.5
C9A C8A H8D 109.5
C9A C8A H8E 109.5
H8D C8A H8E 109.5
C9A C8A H8F 109.5
H8D C8A H8F 109.5
H8E C8A H8F 109.5
C6A C9A C7A 123(4)
C6A C9A N2A 116(6)
C7A C9A N2A 110(4)
C6A C9A C8A 104(3)
C7A C9A C8A 94(5)
N2A C9A C8A 107(5)
N3 C21A C22A 116.1(12)
N3 C21A H21A 121.9
C22A C21A H21A 121.9
C23A C22A C21A 104.3(8)
C23A C22A H22A 127.8
C21A C22A H22A 127.8
C22A C23A C24A 104.2(8)
C22A C23A H23A 127.9
C24A C23A H23A 127.9
N3 C24A C23A 116.2(12)
N3 C24A C25A 115.0(13)
C23A C24A C25A 128.6(11)
N4A C25A C24A 119.1(11)
N4A C25A H25A 120.4
C24A C25A H25A 120.4
C29A C26A N4A 116(4)
C29A C26A C27A 99(3)
N4A C26A C27A 135(5)
C29A C26A C28A 110(4)
N4A C26A C28A 104(2)
C27A C26A C28A 90(2)
C26A C27A H27A 109.5
C26A C27A H27B 109.5
H27A C27A H27B 109.5
C26A C27A H27C 109.5
H27A C27A H27C 109.5
H27B C27A H27C 109.5
C26A C28A H28A 109.5
C26A C28A H28B 109.5
H28A C28A H28B 109.5
C26A C28A H28C 109.5
H28A C28A H28C 109.5
H28B C28A H28C 109.5
C26A C29A H29A 109.5
C26A C29A H29B 109.5
H29A C29A H29B 109.5
C26A C29A H29C 109.5
H29A C29A H29C 109.5
H29B C29A H29C 109.5

loop_
_geom_bond_atom_site_label_1
_geom_bond_atom_site_label_2
_geom_bond_distance
Sn1 N3 2.165(4)
Sn1 N1 2.185(4)
Sn1 N4 2.442(5)
Sn1 N2A 2.457(6)
Sn1 N4A 2.458(5)
Sn1 N2 2.462(5)
N1 C1A 1.356(5)
N1 C4 1.356(5)
N1 C4A 1.356(5)
N1 C1 1.357(5)
N3 C21 1.354(5)
N3 C24 1.355(5)
N3 C24A 1.356(5)
N3 C21A 1.357(5)
N2 C5 1.300(10)
N2 C6 1.521(12)
N4 C25 1.273(10)
N4 C26 1.521(12)
C1 C2 1.398(7)
C1 H1 0.9500
C2 C3 1.370(11)
C2 H2 0.9500
C3 C4 1.398(7)
C3 H3 0.9500
C4 C5 1.43(2)
C5 H5 0.9500
C6 C9 1.45(3)
C6 C8 1.49(4)
C6 C7 1.59(3)
C7 H7A 0.9800
C7 H7B 0.9800
C7 H7C 0.9800
C8 H8A 0.9800
C8 H8B 0.9800
C8 H8C 0.9800
C9 H9A 0.9800
C9 H9B 0.9800
C9 H9C 0.9800
C21 C22 1.398(7)
C21 H21 0.9500
C22 C23 1.367(15)
C22 H22 0.9500
C23 C24 1.398(7)
C23 H23 0.9500
C24 C25 1.399(11)
C25 H25 0.9500
C26 C28 1.42(5)
C26 C29 1.48(3)
C26 C27 1.62(3)
C27 H27D 0.9800
C27 H27E 0.9800
C27 H27F 0.9800
C28 H28D 0.9800
C28 H28E 0.9800
C28 H28F 0.9800
C29 H29D 0.9800
C29 H29E 0.9800
C29 H29F 0.9800
N2A C5A 1.287(19)
N2A C9A 1.521(13)
N4A C25A 1.296(18)
N4A C26A 1.521(13)
C1A C2A 1.398(7)
C1A H1A 0.9500
C2A C3A 1.370(11)
C2A H2A 0.9500
C3A C4A 1.398(7)
C3A H3A 0.9500
C4A C5A 1.61(7)
C5A H5A 0.9500
C6A C9A 1.35(10)
C6A H6D 0.9800
C6A H6E 0.9800
C6A H6F 0.9800
C7A C9A 1.51(8)
C7A H7D 0.9800
C7A H7E 0.9800
C7A H7F 0.9800
C8A C9A 1.74(9)
C8A H8D 0.9800
C8A H8E 0.9800
C8A H8F 0.9800
C21A C22A 1.399(7)
C21A H21A 0.9500
C22A C23A 1.37(3)
C22A H22A 0.9500
C23A C24A 1.399(7)
C23A H23A 0.9500
C24A C25A 1.45(2)
C25A H25A 0.9500
C26A C29A 1.31(6)
C26A C27A 1.61(7)
C26A C28A 1.66(4)
C27A H27A 0.9800
C27A H27B 0.9800
C27A H27C 0.9800
C28A H28A 0.9800
C28A H28B 0.9800
C28A H28C 0.9800
C29A H29A 0.9800
C29A H29B 0.9800
C29A H29C 0.9800

loop_
_geom_torsion_atom_site_label_1
_geom_torsion_atom_site_label_2
_geom_torsion_atom_site_label_3
_geom_torsion_atom_site_label_4
_geom_torsion
C4 N1 C1 C2 6(5)
Sn1 N1 C1 C2 -172.0(19)
N1 C1 C2 C3 -2(5)
C1 C2 C3 C4 -2(4)
C1 N1 C4 C3 -7(4)
Sn1 N1 C4 C3 170.6(11)
C1 N1 C4 C5 -171(3)
Sn1 N1 C4 C5 6.8(18)
C2 C3 C4 N1 6(2)
C2 C3 C4 C5 165(2)
C6 N2 C5 C4 177.2(17)
Sn1 N2 C5 C4 9.2(12)
N1 C4 C5 N2 -11.0(19)
C3 C4 C5 N2 -169(2)
C5 N2 C6 C9 142.2(16)
Sn1 N2 C6 C9 -52(3)
C5 N2 C6 C8 22(2)
Sn1 N2 C6 C8 -171.9(11)
C5 N2 C6 C7 -100.9(18)
Sn1 N2 C6 C7 65.3(17)
C24 N3 C21 C22 0(4)
Sn1 N3 C21 C22 -176.0(11)
N3 C21 C22 C23 -1(4)
C21 C22 C23 C24 1(3)
C21 N3 C24 C23 1(3)
Sn1 N3 C24 C23 177.6(7)
C21 N3 C24 C25 177(3)
Sn1 N3 C24 C25 -5.8(14)
C22 C23 C24 N3 -1.5(14)
C22 C23 C24 C25 -177.2(14)
C26 N4 C25 C24 178.2(19)
Sn1 N4 C25 C24 10.5(11)
N3 C24 C25 N4 -4.4(17)
C23 C24 C25 N4 170.9(13)
C25 N4 C26 C28 35(2)
Sn1 N4 C26 C28 -160.0(13)
C25 N4 C26 C29 163.5(16)
Sn1 N4 C26 C29 -32(3)
C25 N4 C26 C27 -86(3)
Sn1 N4 C26 C27 78.7(17)
C4A N1 C1A C2A 16(8)
Sn1 N1 C1A C2A -174(3)
N1 C1A C2A C3A -15(6)
C1A C2A C3A C4A 6(8)
C1A N1 C4A C3A -12(11)
Sn1 N1 C4A C3A 178(5)
C1A N1 C4A C5A 170(6)
Sn1 N1 C4A C5A 0(12)
C2A C3A C4A N1 5(12)
C2A C3A C4A C5A -179(15)
C9A N2A C5A C4A -176(8)
Sn1 N2A C5A C4A -21(6)
N1 C4A C5A N2A 15(11)
C3A C4A C5A N2A -161(13)
C5A N2A C9A C6A 93(6)
Sn1 N2A C9A C6A -60(5)
C5A N2A C9A C7A -123(4)
Sn1 N2A C9A C7A 84(7)
C5A N2A C9A C8A -22(7)
Sn1 N2A C9A C8A -175(2)
C24A N3 C21A C22A -2(6)
Sn1 N3 C21A C22A 176.0(16)
N3 C21A C22A C23A 3(4)
C21A C22A C23A C24A -2(6)
C21A N3 C24A C23A 0(10)
Sn1 N3 C24A C23A -178(5)
C21A N3 C24A C25A 177(7)
Sn1 N3 C24A C25A -1(12)
C22A C23A C24A N3 1(10)
C22A C23A C24A C25A -175(9)
C26A N4A C25A C24A -176(7)
Sn1 N4A C25A C24A -2(6)
N3 C24A C25A N4A 2(11)
C23A C24A C25A N4A 179(8)
C25A N4A C26A C29A 176(3)
Sn1 N4A C26A C29A 3(6)
C25A N4A C26A C27A -48(5)
Sn1 N4A C26A C27A 139(4)
C25A N4A C26A C28A 56(5)
Sn1 N4A C26A C28A -117(3)
